data_1550664
loop_
_publ_author_name
'Balachandar, S.'
'Sethuram, M.'
'Muthuraja, P.'
'Dhandapani, M.'

_publ_section_title
;
 Bioactivity of a radical scavenger bis(pyrazolium
 <i>p</i>-toluenesulphonate) on ctDNA and certain microbes: a combined
 experimental and theoretical analysis.
;
_journal_issue 3
_journal_name_full 'Toxicology research'
_journal_page_first 421
_journal_page_last 431
_journal_paper_doi 10.1039/c8tx00258d
_journal_volume 8
_journal_year 2019
_chemical_formula_moiety 'C7 H7 O3 S, C3 H5 N2'
_chemical_formula_sum 'C10 H12 N2 O3 S'
_chemical_formula_weight 240.28
_space_group_IT_number 14
_space_group_name_Hall '-P 2ybc'
_space_group_name_H-M_alt 'P 1 21/c 1'
_symmetry_cell_setting monoclinic
_symmetry_space_group_name_Hall '-P 2ybc'
_symmetry_space_group_name_H-M 'P 1 21/c 1'
_atom_sites_solution_hydrogens geom
_atom_sites_solution_primary direct
_atom_sites_solution_secondary difmap
_audit_creation_method SHELXL-97
_audit_update_record
;
2015-03-18 deposited with the CCDC.
2019-02-12 downloaded from the CCDC.
;
_cell_angle_alpha 90.00
_cell_angle_beta 100.9318(17)
_cell_angle_gamma 90.00
_cell_formula_units_Z 8
_cell_length_a 9.36375(15)
_cell_length_b 15.7571(3)
_cell_length_c 15.7989(3)
_cell_measurement_reflns_used 4721
_cell_measurement_temperature 293(2)
_cell_measurement_theta_max 71.7410
_cell_measurement_theta_min 4.0000
_cell_volume 2288.76(7)
_computing_structure_refinement 'SHELXL-97 (Sheldrick, 1997)'
_computing_structure_solution 'SHELXS-97 (Sheldrick, 1990)'
_diffrn_ambient_temperature 293(2)
_diffrn_detector_area_resol_mean 16.3291
_diffrn_measured_fraction_theta_full 0.979
_diffrn_measured_fraction_theta_max 0.979
_diffrn_measurement_device_type 'Xcalibur, Eos, Gemini'
_diffrn_measurement_method '\w scans'
_diffrn_radiation_monochromator graphite
_diffrn_radiation_source 'fine-focus sealed tube'
_diffrn_radiation_type CuK\a
_diffrn_radiation_wavelength 1.54184
_diffrn_reflns_av_R_equivalents 0.0205
_diffrn_reflns_av_sigmaI/netI 0.0225
_diffrn_reflns_limit_h_max 11
_diffrn_reflns_limit_h_min -6
_diffrn_reflns_limit_k_max 19
_diffrn_reflns_limit_k_min -19
_diffrn_reflns_limit_l_max 19
_diffrn_reflns_limit_l_min -19
_diffrn_reflns_number 9486
_diffrn_reflns_theta_full 71.78
_diffrn_reflns_theta_max 71.78
_diffrn_reflns_theta_min 2.8043
_exptl_absorpt_coefficient_mu 2.494
_exptl_absorpt_correction_T_max 1.00000
_exptl_absorpt_correction_T_min 0.57306
_exptl_crystal_colour colourless
_exptl_crystal_density_diffrn 1.395
_exptl_crystal_density_meas 1.395
_exptl_crystal_description block
_exptl_crystal_F_000 1008.0
_exptl_crystal_size_max 0.18
_exptl_crystal_size_mid 0.16
_exptl_crystal_size_min 0.12
_refine_diff_density_max 0.371
_refine_diff_density_min -0.718
_refine_diff_density_rms 0.149
_refine_ls_extinction_method none
_refine_ls_goodness_of_fit_ref 1.064
_refine_ls_hydrogen_treatment mixed
_refine_ls_matrix_type full
_refine_ls_number_parameters 291
_refine_ls_number_reflns 4398
_refine_ls_number_restraints 0
_refine_ls_restrained_S_all 1.064
_refine_ls_R_factor_all 0.0621
_refine_ls_R_factor_gt 0.0571
_refine_ls_shift/su_max 0.012
_refine_ls_shift/su_mean 0.000
_refine_ls_structure_factor_coef Fsqd
_refine_ls_weighting_details 'calc w=1/[\s^2^(Fo^2^)+(0.0992P)^2^+0.8363P] where P=(Fo^2^+2Fc^2^)/3'
_refine_ls_weighting_scheme calc
_refine_ls_wR_factor_gt 0.1526
_refine_ls_wR_factor_ref 0.1588
_reflns_number_gt 3883
_reflns_number_total 4398
_reflns_threshold_expression >2sigma(I)
_cod_data_source_file c8tx00258d2.cif
_cod_data_source_block rc84
_cod_depositor_comments 'Adding full bibliography for 1550664.cif.'
_cod_original_sg_symbol_H-M 'P 21/c'
_cod_database_code 1550664

loop_
_symmetry_equiv_pos_as_xyz
'x, y, z'
'-x, y+1/2, -z+1/2'
'-x, -y, -z'
'x, -y-1/2, z-1/2'

loop_
_atom_site_label
_atom_site_type_symbol
_atom_site_fract_x
_atom_site_fract_y
_atom_site_fract_z
_atom_site_U_iso_or_equiv
_atom_site_adp_type
_atom_site_occupancy
_atom_site_symmetry_multiplicity
_atom_site_calc_flag
_atom_site_refinement_flags
S1 S 0.87081(5) 0.39488(4) 0.19466(4) 0.04283(19) Uani 1 1 d .
S2 S 0.57105(6) 0.75091(4) 0.63634(3) 0.0476(2) Uani 1 1 d .
O1 O 0.99881(17) 0.34022(11) 0.20677(12) 0.0521(4) Uani 1 1 d .
O3 O 0.74759(16) 0.34996(12) 0.21793(13) 0.0561(5) Uani 1 1 d .
O6 O 0.45913(18) 0.72476(14) 0.68396(11) 0.0581(5) Uani 1 1 d .
O4 O 0.71510(17) 0.72395(14) 0.68165(11) 0.0591(5) Uani 1 1 d .
O2 O 0.8372(2) 0.43334(14) 0.11040(12) 0.0623(5) Uani 1 1 d .
N2 N 0.3092(2) 0.36511(15) 0.17212(13) 0.0546(5) Uani 1 1 d .
H18 H 0.2771 0.3381 0.2120 0.065 Uiso 1 1 calc R
C1 C 0.9121(2) 0.47737(15) 0.27057(15) 0.0466(5) Uani 1 1 d .
N1 N 0.4472(2) 0.37307(17) 0.16629(14) 0.0609(6) Uani 1 1 d .
H19 H 0.5196 0.3518 0.2016 0.073 Uiso 1 1 calc R
O5 O 0.5638(2) 0.83951(14) 0.61387(13) 0.0683(5) Uani 1 1 d .
C8 C 0.5370(2) 0.69351(17) 0.53868(14) 0.0480(5) Uani 1 1 d .
C17 C 0.2292(3) 0.4050(2) 0.10728(17) 0.0589(7) Uani 1 1 d .
H17 H 0.1282 0.4085 0.0967 0.071 Uiso 1 1 calc R
C16 C 0.3178(3) 0.4405(2) 0.05799(17) 0.0600(7) Uani 1 1 d .
H16 H 0.2904 0.4725 0.0081 0.072 Uiso 1 1 calc R
C11 C 0.4727(4) 0.6006(2) 0.3859(2) 0.0739(9) Uani 1 1 d .
C15 C 0.4564(3) 0.4188(2) 0.0979(2) 0.0683(8) Uani 1 1 d .
H15 H 0.5418 0.4339 0.0797 0.082 Uiso 1 1 calc R
C6 C 1.0316(4) 0.4720(2) 0.3359(2) 0.0790(10) Uani 1 1 d .
H4 H 1.0945 0.4259 0.3390 0.095 Uiso 1 1 calc R
C5 C 1.0575(5) 0.5357(3) 0.3969(3) 0.0997(13) Uani 1 1 d .
H3 H 1.1368 0.5310 0.4421 0.120 Uiso 1 1 calc R
C7 C 0.9996(8) 0.6753(3) 0.4598(3) 0.137(2) Uani 1 1 d .
H6A H 1.0350 0.6508 0.5154 0.205 Uiso 1 1 calc R
H5B H 0.9115 0.7060 0.4610 0.205 Uiso 1 1 calc R
H7C H 1.0715 0.7134 0.4454 0.205 Uiso 1 1 calc R
C12 C 0.3939(5) 0.6698(2) 0.3987(2) 0.0905(12) Uani 1 1 d .
H10 H 0.3165 0.6861 0.3557 0.109 Uiso 1 1 calc R
C13 C 0.4250(4) 0.7168(2) 0.4735(2) 0.0818(10) Uani 1 1 d .
H11 H 0.3697 0.7646 0.4798 0.098 Uiso 1 1 calc R
C14 C 0.4378(6) 0.5486(3) 0.3036(3) 0.1089(15) Uani 1 1 d .
H14A H 0.3343 0.5439 0.2858 0.163 Uiso 1 1 calc R
H12B H 0.4794 0.4930 0.3138 0.163 Uiso 1 1 calc R
H13C H 0.4778 0.5761 0.2591 0.163 Uiso 1 1 calc R
C2 C 0.8219(4) 0.5472(2) 0.2661(2) 0.0724(8) Uani 1 1 d .
H1A H 0.7414 0.5519 0.2217 0.087 Uiso 1 1 calc R
C9 C 0.6150(4) 0.6227(3) 0.5273(2) 0.0976(14) Uani 1 1 d .
H8 H 0.6904 0.6052 0.5709 0.117 Uiso 1 1 calc R
C10 C 0.5830(5) 0.5771(4) 0.4520(3) 0.1130(17) Uani 1 1 d .
H9 H 0.6376 0.5291 0.4457 0.136 Uiso 1 1 calc R
C4 C 0.9696(5) 0.6055(2) 0.3926(3) 0.0844(10) Uani 1 1 d .
C3 C 0.8516(5) 0.6097(2) 0.3278(3) 0.0904(12) Uani 1 1 d .
H2 H 0.7893 0.6560 0.3250 0.109 Uiso 1 1 calc R
N4 N 0.1612(3) 0.71715(15) 0.16681(15) 0.0652(7) Uani 1 1 d .
H23 H 0.2257 0.7508 0.1947 0.078 Uiso 1 1 calc R
C20 C 0.0222(3) 0.71833(15) 0.16976(16) 0.0511(6) Uani 1 1 d .
H22 H -0.0223 0.7557 0.2023 0.061 Uiso 1 1 calc R
C19 C -0.0437(3) 0.65885(19) 0.1199(2) 0.0655(7) Uani 1 1 d .
H21 H -0.1426 0.6468 0.1109 0.079 Uiso 1 1 calc R
N3 N 0.1866(3) 0.6559(2) 0.1141(2) 0.0790(8) Uani 1 1 d .
H24A H 0.2694 0.6429 0.1016 0.095 Uiso 1 1 calc R
C18 C 0.0565(3) 0.61730(18) 0.0832(2) 0.0624(7) Uani 1 1 d .
H20 H 0.0399 0.5719 0.0449 0.075 Uiso 1 1 calc R

loop_
_atom_site_aniso_label
_atom_site_aniso_U_11
_atom_site_aniso_U_22
_atom_site_aniso_U_33
_atom_site_aniso_U_23
_atom_site_aniso_U_13
_atom_site_aniso_U_12
S1 0.0320(3) 0.0519(3) 0.0450(3) 0.0152(2) 0.0084(2) 0.0015(2)
S2 0.0349(3) 0.0691(4) 0.0373(3) 0.0140(2) 0.0028(2) -0.0068(2)
O1 0.0388(8) 0.0592(10) 0.0611(10) 0.0113(8) 0.0168(7) 0.0073(7)
O3 0.0316(8) 0.0646(10) 0.0711(11) 0.0215(9) 0.0075(7) -0.0035(7)
O6 0.0359(8) 0.0924(13) 0.0465(9) 0.0208(9) 0.0089(7) 0.0009(8)
O4 0.0322(8) 0.0966(14) 0.0457(9) 0.0155(9) 0.0004(7) -0.0097(8)
O2 0.0670(11) 0.0731(12) 0.0455(9) 0.0194(9) 0.0075(8) 0.0027(9)
N2 0.0593(12) 0.0649(13) 0.0400(10) 0.0088(9) 0.0107(9) -0.0043(10)
C1 0.0414(11) 0.0509(12) 0.0494(12) 0.0141(10) 0.0131(9) 0.0018(9)
N1 0.0476(12) 0.0805(15) 0.0493(12) 0.0091(11) -0.0041(9) 0.0158(11)
O5 0.0797(13) 0.0674(12) 0.0541(10) 0.0126(9) 0.0032(9) -0.0123(10)
C8 0.0388(11) 0.0650(14) 0.0391(11) 0.0149(10) 0.0047(9) -0.0067(10)
C17 0.0387(12) 0.0867(19) 0.0509(14) 0.0147(13) 0.0076(10) 0.0002(12)
C16 0.0471(13) 0.0845(19) 0.0481(13) 0.0251(13) 0.0079(10) 0.0074(13)
C11 0.084(2) 0.088(2) 0.0487(15) -0.0008(14) 0.0093(14) -0.0130(18)
C15 0.0408(13) 0.101(2) 0.0664(17) 0.0175(16) 0.0172(12) 0.0042(14)
C6 0.0660(18) 0.0706(18) 0.087(2) -0.0087(17) -0.0184(16) 0.0094(15)
C5 0.096(3) 0.092(3) 0.095(3) -0.019(2) -0.022(2) -0.001(2)
C7 0.226(7) 0.083(3) 0.102(3) -0.030(3) 0.036(4) -0.024(4)
C12 0.110(3) 0.083(2) 0.0600(18) 0.0029(17) -0.0298(19) 0.005(2)
C13 0.096(2) 0.0714(19) 0.0621(18) 0.0006(15) -0.0259(17) 0.0196(18)
C14 0.138(4) 0.123(4) 0.063(2) -0.022(2) 0.013(2) -0.016(3)
C2 0.079(2) 0.0721(18) 0.0657(17) 0.0125(15) 0.0116(15) 0.0264(16)
C9 0.078(2) 0.142(4) 0.0634(19) -0.013(2) -0.0106(17) 0.049(2)
C10 0.110(3) 0.142(4) 0.078(2) -0.029(3) -0.006(2) 0.057(3)
C4 0.121(3) 0.0619(18) 0.075(2) -0.0034(16) 0.030(2) -0.0124(19)
C3 0.127(3) 0.0647(19) 0.083(2) 0.0061(17) 0.028(2) 0.030(2)
N4 0.0819(17) 0.0494(12) 0.0543(13) -0.0084(10) -0.0130(12) -0.0130(11)
C20 0.0669(16) 0.0441(12) 0.0465(12) -0.0088(10) 0.0219(11) 0.0017(11)
C19 0.0500(14) 0.0597(15) 0.090(2) -0.0078(14) 0.0206(14) -0.0039(12)
N3 0.0602(15) 0.0873(19) 0.0871(19) -0.0013(15) 0.0080(13) 0.0084(13)
C18 0.0519(14) 0.0578(15) 0.0727(18) -0.0255(13) -0.0007(13) 0.0015(11)

loop_
_atom_type_symbol
_atom_type_description
_atom_type_scat_dispersion_real
_atom_type_scat_dispersion_imag
_atom_type_scat_source
C C 0.0181 0.0091 'International Tables Vol C Tables 4.2.6.8 and 6.1.1.4'
H H 0.0000 0.0000 'International Tables Vol C Tables 4.2.6.8 and 6.1.1.4'
N N 0.0311 0.0180 'International Tables Vol C Tables 4.2.6.8 and 6.1.1.4'
O O 0.0492 0.0322 'International Tables Vol C Tables 4.2.6.8 and 6.1.1.4'
S S 0.3331 0.5567 'International Tables Vol C Tables 4.2.6.8 and 6.1.1.4'

loop_
_geom_angle_atom_site_label_1
_geom_angle_atom_site_label_2
_geom_angle_atom_site_label_3
_geom_angle
O2 S1 O3 113.08(11)
O2 S1 O1 113.53(11)
O3 S1 O1 110.48(10)
O2 S1 C1 107.44(12)
O3 S1 C1 105.57(11)
O1 S1 C1 106.12(11)
O5 S2 O6 113.33(13)
O5 S2 O4 113.44(13)
O6 S2 O4 110.52(10)
O5 S2 C8 106.82(12)
O6 S2 C8 106.10(11)
O4 S2 C8 106.01(12)
C17 N2 N1 108.8(2)
C6 C1 C2 119.4(3)
C6 C1 S1 120.6(2)
C2 C1 S1 120.0(2)
C15 N1 N2 109.1(2)
C9 C8 C13 118.1(3)
C9 C8 S2 121.4(2)
C13 C8 S2 120.3(2)
N2 C17 C16 108.9(2)
C17 C16 C15 105.1(2)
C12 C11 C10 117.1(3)
C12 C11 C14 121.8(4)
C10 C11 C14 121.0(4)
N1 C15 C16 108.0(2)
C1 C6 C5 119.4(3)
C4 C5 C6 121.7(4)
C11 C12 C13 121.9(3)
C8 C13 C12 120.5(3)
C3 C2 C1 119.6(3)
C8 C9 C10 120.5(3)
C9 C10 C11 121.8(4)
C3 C4 C5 118.2(3)
C3 C4 C7 120.5(4)
C5 C4 C7 121.2(4)
C4 C3 C2 121.7(3)
C20 N4 N3 109.3(2)
C19 C20 N4 109.1(2)
C20 C19 C18 108.6(3)
N4 N3 C18 107.1(3)
C19 C18 N3 105.9(3)

loop_
_geom_bond_atom_site_label_1
_geom_bond_atom_site_label_2
_geom_bond_distance
S1 O2 1.4421(18)
S1 O3 1.4588(16)
S1 O1 1.4587(16)
S1 C1 1.761(3)
S2 O5 1.439(2)
S2 O6 1.4605(17)
S2 O4 1.4650(17)
S2 C8 1.765(3)
N2 C17 1.310(3)
N2 N1 1.318(3)
C1 C6 1.374(4)
C1 C2 1.381(4)
N1 C15 1.316(4)
C8 C9 1.364(5)
C8 C13 1.373(4)
C17 C16 1.361(4)
C16 C15 1.374(4)
C11 C12 1.354(5)
C11 C10 1.373(5)
C11 C14 1.519(5)
C6 C5 1.381(5)
C5 C4 1.367(6)
C7 C4 1.518(5)
C12 C13 1.378(5)
C2 C3 1.376(5)
C9 C10 1.373(6)
C4 C3 1.358(6)
N4 C20 1.311(4)
N4 N3 1.326(4)
C20 C19 1.302(4)
C19 C18 1.361(4)
N3 C18 1.366(4)
